data_4022195
loop_
_publ_author_name
'Fujiko Konno'
'Tsutomu Ishikawa'
'Masatoshi Kawahata'
'Kentaro Yamaguchi'

_publ_contact_author_address
;Graduate School of Pharmaceutical Sciences
Chiba University
Inage, Chiba 263-8522
Japan
;
_publ_contact_author_email benti@p.chiba-u.ac.jp
_publ_contact_author_fax 81(43)2902910
_publ_contact_author_name 'Professor Tsutomu ISHIKAWA'
_publ_contact_author_phone 81(43)2902910
_publ_section_title
;
 Concise Synthesis of Arnottin I and (-)-Arnottin II
;
_journal_name_full 'Journal of Organic Chemistry'
_journal_page_first 9818
_journal_page_last 9823
_journal_paper_doi 10.1021/jo061905j
_journal_volume 71
_journal_year 2006
_chemical_absolute_configuration ad
_chemical_formula_moiety 'C20 H14 Br2 O7'
_chemical_formula_sum 'C20 H14 Br2 O7'
_chemical_formula_weight 526.13
_chemical_name_common '(-)-Dibromodihydroarnottin II'
_chemical_name_systematic
; 
 ? 
;
_space_group_IT_number 19
_symmetry_cell_setting orthorhombic
_symmetry_space_group_name_Hall 'P 2ac 2ab'
_symmetry_space_group_name_H-M 'P 21 21 21'
_atom_sites_solution_hydrogens geom
_atom_sites_solution_primary direct
_atom_sites_solution_secondary difmap
_audit_creation_method SHELXL-97
_cell_angle_alpha 90.00
_cell_angle_beta 90.00
_cell_angle_gamma 90.00
_cell_formula_units_Z 4
_cell_length_a 7.3016(10)
_cell_length_b 8.4264(12)
_cell_length_c 30.356(4)
_cell_measurement_reflns_used 2684
_cell_measurement_temperature 150
_cell_measurement_theta_max 23.71
_cell_measurement_theta_min 2.51
_cell_volume 1867.7(5)
_computing_cell_refinement 'Bruker SMART'
_computing_data_collection 'Bruker SMART'
_computing_data_reduction 'Bruker SAINT'
_computing_molecular_graphics 'ORTEP-3 (Farrugia, 1997)'
_computing_publication_material 'SHELXL-97 (Sheldrick, 1997)'
_computing_structure_refinement 'SHELXL-97 (Sheldrick, 1997)'
_computing_structure_solution 'SHELXS-97 (Sheldrick, 1990)'
_diffrn_ambient_temperature 150
_diffrn_measured_fraction_theta_full 0.993
_diffrn_measured_fraction_theta_max 0.993
_diffrn_measurement_device_type 'Bruker SMART 1000 CCD area detector'
_diffrn_measurement_method 'phi and omega scans'
_diffrn_radiation_monochromator graphite
_diffrn_radiation_source 'fine-focus sealed tube'
_diffrn_radiation_type MoK\a
_diffrn_radiation_wavelength 0.71073
_diffrn_reflns_av_R_equivalents 0.0495
_diffrn_reflns_av_sigmaI/netI 0.0754
_diffrn_reflns_limit_h_max 9
_diffrn_reflns_limit_h_min -7
_diffrn_reflns_limit_k_max 10
_diffrn_reflns_limit_k_min -10
_diffrn_reflns_limit_l_max 39
_diffrn_reflns_limit_l_min -37
_diffrn_reflns_number 11263
_diffrn_reflns_theta_full 27.48
_diffrn_reflns_theta_max 27.48
_diffrn_reflns_theta_min 1.34
_exptl_absorpt_coefficient_mu 4.383
_exptl_absorpt_correction_T_max 0.8106
_exptl_absorpt_correction_T_min 0.2731
_exptl_absorpt_correction_type empirical
_exptl_absorpt_process_details 'SADABS Sheldrick 1996'
_exptl_crystal_colour colourless
_exptl_crystal_density_diffrn 1.871
_exptl_crystal_density_method 'not measured'
_exptl_crystal_description prismatic
_exptl_crystal_F_000 1040
_exptl_crystal_size_max 0.40
_exptl_crystal_size_mid 0.30
_exptl_crystal_size_min 0.05
_refine_diff_density_max 3.094
_refine_diff_density_min -1.014
_refine_diff_density_rms 0.166
_refine_ls_abs_structure_details 'Flack H D (1983), Acta Cryst. A39, 876-881'
_refine_ls_abs_structure_Flack 0.000(17)
_refine_ls_extinction_method none
_refine_ls_goodness_of_fit_ref 1.056
_refine_ls_hydrogen_treatment constr
_refine_ls_matrix_type full
_refine_ls_number_parameters 264
_refine_ls_number_reflns 4229
_refine_ls_number_restraints 0
_refine_ls_restrained_S_all 1.056
_refine_ls_R_factor_all 0.0693
_refine_ls_R_factor_gt 0.0551
_refine_ls_shift/su_max 0.000
_refine_ls_shift/su_mean 0.000
_refine_ls_structure_factor_coef Fsqd
_refine_ls_weighting_details 'calc w=1/[\s^2^(Fo^2^)+(0.0851P)^2^+2.2977P] where P=(Fo^2^+2Fc^2^)/3'
_refine_ls_weighting_scheme calc
_refine_ls_wR_factor_gt 0.1428
_refine_ls_wR_factor_ref 0.1547
_reflns_number_gt 3522
_reflns_number_total 4229
_reflns_threshold_expression >2sigma(I)
_cod_data_source_file jo061905jsi20060921_052302.cif
_cod_depositor_comments
;
The following automatic conversions were performed:
'_symmetry_cell_setting' value 'Orthorhombic' changed to 'orthorhombic'
according to '/home/saulius/struct/CIF-dictionaries/cif_core.dic'
dictionary named 'cif_core.dic' version 2.4.1 from 2010-06-29.

Automatic conversion script
Id: cif_fix_enum 1527 2010-12-29 10:47:43Z saulius 
;
_cod_database_code 4022195

loop_
_symmetry_equiv_pos_as_xyz
'x, y, z'
'-x+1/2, -y, z+1/2'
'x+1/2, -y+1/2, -z'
'-x, y+1/2, -z+1/2'

loop_
_atom_site_label
_atom_site_type_symbol
_atom_site_fract_x
_atom_site_fract_y
_atom_site_fract_z
_atom_site_U_iso_or_equiv
_atom_site_adp_type
_atom_site_occupancy
_atom_site_symmetry_multiplicity
_atom_site_calc_flag
_atom_site_refinement_flags
Br2 Br 0.77574(10) 0.09548(8) 0.12191(2) 0.02995(19) Uani 1 1 d .
Br1 Br 0.41546(11) -0.41765(12) 0.27374(2) 0.0500(3) Uani 1 1 d .
C8 C 0.8060(8) -0.3021(7) 0.1191(2) 0.0215(12) Uani 1 1 d .
O4 O 0.9337(7) -0.0128(5) -0.04459(14) 0.0279(10) Uani 1 1 d .
O5 O 0.9697(6) -0.3247(5) -0.03306(13) 0.0223(9) Uani 1 1 d .
C17 C 0.5838(9) -0.4006(9) 0.17588(18) 0.0266(14) Uani 1 1 d .
H17A H 0.4540 -0.3985 0.1853 0.032 Uiso 1 1 calc R
H17B H 0.6182 -0.5123 0.1701 0.032 Uiso 1 1 calc R
O6 O 0.9372(7) -0.5806(6) 0.04058(14) 0.0315(10) Uani 1 1 d .
O7 O 0.8526(7) -0.4622(5) 0.10311(14) 0.0276(10) Uani 1 1 d .
C15 C 0.8955(9) -0.4602(8) 0.0597(2) 0.0237(13) Uani 1 1 d .
C10 C 0.8275(8) -0.0362(7) 0.0743(2) 0.0193(12) Uani 1 1 d .
C14 C 0.8838(8) -0.2955(7) 0.04338(19) 0.0169(12) Uani 1 1 d .
C19 C 0.9210(11) 0.1550(8) -0.0510(2) 0.0297(15) Uani 1 1 d .
H19C H 0.9691 0.1825 -0.0802 0.036 Uiso 1 1 calc R
H19B H 0.9927 0.2097 -0.0283 0.036 Uiso 1 1 calc R
H19A H 0.7926 0.1880 -0.0490 0.036 Uiso 1 1 calc R
C12 C 0.9002(8) -0.0696(7) -0.00342(17) 0.0189(12) Uani 1 1 d .
C11 C 0.8587(8) 0.0281(8) 0.0322(2) 0.0205(12) Uani 1 1 d .
H11 H 0.8515 0.1397 0.0280 0.025 Uiso 1 1 calc R
C13 C 0.9125(8) -0.2335(7) 0.00184(19) 0.0188(12) Uani 1 1 d .
C18 C 0.7035(9) -0.3341(8) 0.2125(2) 0.0248(13) Uani 1 1 d .
C9 C 0.8385(8) -0.2004(7) 0.0794(2) 0.0199(12) Uani 1 1 d .
C1 C 0.6444(10) -0.3341(8) 0.2561(2) 0.0282(14) Uani 1 1 d .
C16 C 0.6061(9) -0.3040(8) 0.1340(2) 0.0248(14) Uani 1 1 d .
H16A H 0.5643 -0.1939 0.1393 0.030 Uiso 1 1 calc R
H16B H 0.5290 -0.3501 0.1105 0.030 Uiso 1 1 calc R
O3 O 1.1028(7) -0.2434(7) 0.14818(15) 0.0366(12) Uani 1 1 d .
O1 O 0.7183(7) -0.2514(6) 0.33206(15) 0.0361(12) Uani 1 1 d .
C4 C 0.9188(9) -0.1979(7) 0.27775(19) 0.0221(13) Uani 1 1 d .
C6 C 0.8712(9) -0.2628(8) 0.20281(19) 0.0225(13) Uani 1 1 d .
C20 C 0.8308(8) -0.4156(9) -0.0540(2) 0.0309(15) Uani 1 1 d .
H20C H 0.8859 -0.4824 -0.0769 0.037 Uiso 1 1 calc R
H20B H 0.7409 -0.3441 -0.0675 0.037 Uiso 1 1 calc R
H20A H 0.7697 -0.4829 -0.0322 0.037 Uiso 1 1 calc R
C7 C 0.9432(8) -0.2670(8) 0.15673(19) 0.0226(13) Uani 1 1 d .
C2 C 0.7548(10) -0.2641(8) 0.28817(19) 0.0274(14) Uani 1 1 d .
C5 C 0.9866(9) -0.1948(7) 0.2354(2) 0.0235(13) Uani 1 1 d .
H5 H 1.1026 -0.1501 0.2285 0.028 Uiso 1 1 calc R
O2 O 0.9982(7) -0.1376(6) 0.31492(15) 0.0352(12) Uani 1 1 d .
C3 C 0.8609(9) -0.1496(9) 0.3489(2) 0.0290(15) Uani 1 1 d .
H3B H 0.8109 -0.0434 0.3560 0.035 Uiso 1 1 calc R
H3A H 0.9144 -0.1955 0.3760 0.035 Uiso 1 1 calc R

loop_
_atom_site_aniso_label
_atom_site_aniso_U_11
_atom_site_aniso_U_22
_atom_site_aniso_U_33
_atom_site_aniso_U_23
_atom_site_aniso_U_13
_atom_site_aniso_U_12
Br2 0.0403(4) 0.0271(3) 0.0225(3) -0.0076(3) 0.0056(3) -0.0012(3)
Br1 0.0496(5) 0.0730(6) 0.0272(4) -0.0059(4) 0.0121(3) -0.0371(5)
C8 0.027(3) 0.023(3) 0.015(3) -0.002(2) 0.002(3) 0.000(2)
O4 0.042(3) 0.023(2) 0.019(2) 0.0020(18) 0.007(2) 0.000(2)
O5 0.023(2) 0.027(2) 0.018(2) -0.0090(17) 0.0068(17) -0.0089(18)
C17 0.030(3) 0.033(4) 0.017(3) 0.001(3) 0.000(2) -0.018(3)
O6 0.048(3) 0.022(2) 0.024(2) -0.0021(19) 0.000(2) 0.006(2)
O7 0.041(3) 0.023(2) 0.019(2) 0.0051(17) 0.0010(19) 0.003(2)
C15 0.024(3) 0.024(3) 0.022(3) 0.001(2) 0.001(3) 0.004(2)
C10 0.016(3) 0.024(3) 0.018(3) 0.000(2) 0.003(2) -0.002(2)
C14 0.017(3) 0.017(3) 0.017(3) -0.003(2) -0.003(2) 0.005(2)
C19 0.041(4) 0.025(3) 0.023(3) 0.007(3) 0.004(3) -0.002(3)
C12 0.019(3) 0.025(3) 0.012(2) 0.004(2) 0.003(2) -0.001(2)
C11 0.022(3) 0.017(3) 0.022(3) 0.002(2) 0.001(2) 0.002(2)
C13 0.018(3) 0.022(3) 0.017(3) -0.003(2) 0.001(2) 0.000(2)
C18 0.028(3) 0.027(3) 0.019(3) 0.002(2) 0.004(3) -0.008(3)
C9 0.022(3) 0.021(3) 0.017(3) 0.000(2) 0.000(2) -0.002(2)
C1 0.037(4) 0.032(4) 0.016(3) 0.004(3) 0.000(3) -0.008(3)
C16 0.023(3) 0.034(4) 0.018(3) 0.000(2) -0.002(2) -0.010(3)
O3 0.028(3) 0.060(4) 0.022(2) 0.005(2) -0.001(2) -0.005(2)
O1 0.041(3) 0.050(3) 0.017(2) -0.003(2) 0.001(2) -0.018(3)
C4 0.029(3) 0.020(3) 0.017(3) -0.002(2) -0.005(3) -0.005(2)
C6 0.022(3) 0.032(4) 0.014(3) 0.005(2) 0.001(2) -0.002(3)
C20 0.023(3) 0.041(4) 0.029(3) -0.015(3) -0.004(3) -0.002(3)
C7 0.020(3) 0.031(3) 0.017(3) 0.005(2) 0.000(2) 0.001(3)
C2 0.036(4) 0.031(3) 0.016(3) 0.001(2) 0.000(3) 0.004(3)
C5 0.028(3) 0.018(3) 0.024(3) -0.001(2) 0.000(3) -0.002(3)
O2 0.036(3) 0.048(3) 0.021(2) -0.006(2) -0.006(2) -0.008(2)
C3 0.026(3) 0.040(4) 0.021(3) -0.008(3) -0.002(3) 0.003(3)

loop_
_atom_type_symbol
_atom_type_description
_atom_type_scat_dispersion_real
_atom_type_scat_dispersion_imag
_atom_type_scat_source
C C 0.0033 0.0016 'International Tables Vol C Tables 4.2.6.8 and 6.1.1.4'
H H 0.0000 0.0000 'International Tables Vol C Tables 4.2.6.8 and 6.1.1.4'
O O 0.0106 0.0060 'International Tables Vol C Tables 4.2.6.8 and 6.1.1.4'
Br Br -0.2901 2.4595 'International Tables Vol C Tables 4.2.6.8 and 6.1.1.4'

loop_
_geom_angle_atom_site_label_1
_geom_angle_atom_site_label_2
_geom_angle_atom_site_label_3
_geom_angle
O7 C8 C9 102.9(5)
O7 C8 C16 108.0(5)
C9 C8 C16 113.3(5)
O7 C8 C7 105.6(5)
C9 C8 C7 112.4(5)
C16 C8 C7 113.7(5)
C12 O4 C19 117.5(5)
C13 O5 C20 115.4(5)
C18 C17 C16 110.6(5)
C18 C17 H17A 109.5
C16 C17 H17A 109.5
C18 C17 H17B 109.5
C16 C17 H17B 109.5
H17A C17 H17B 108.1
C15 O7 C8 111.3(4)
O6 C15 O7 121.1(6)
O6 C15 C14 129.9(6)
O7 C15 C14 109.0(5)
C9 C10 C11 118.4(6)
C9 C10 Br2 121.0(5)
C11 C10 Br2 120.6(5)
C13 C14 C9 122.3(6)
C13 C14 C15 130.9(5)
C9 C14 C15 106.8(5)
O4 C19 H19C 109.5
O4 C19 H19B 109.5
H19C C19 H19B 109.5
O4 C19 H19A 109.5
H19C C19 H19A 109.5
H19B C19 H19A 109.5
O4 C12 C13 116.3(5)
O4 C12 C11 123.0(6)
C13 C12 C11 120.8(5)
C12 C11 C10 120.8(6)
C12 C11 H11 119.6
C10 C11 H11 119.6
O5 C13 C14 122.6(5)
O5 C13 C12 119.1(5)
C14 C13 C12 118.0(5)
C6 C18 C1 118.2(6)
C6 C18 C17 120.6(5)
C1 C18 C17 121.0(6)
C10 C9 C14 119.6(6)
C10 C9 C8 130.5(6)
C14 C9 C8 109.8(5)
C2 C1 C18 119.0(6)
C2 C1 Br1 118.0(5)
C18 C1 Br1 123.0(5)
C17 C16 C8 110.9(5)
C17 C16 H16A 109.5
C8 C16 H16A 109.5
C17 C16 H16B 109.5
C8 C16 H16B 109.5
H16A C16 H16B 108.1
C2 O1 C3 104.6(5)
C2 C4 C5 122.8(6)
C2 C4 O2 109.5(5)
C5 C4 O2 127.6(6)
C18 C6 C5 123.2(6)
C18 C6 C7 119.7(6)
C5 C6 C7 116.9(6)
O5 C20 H20C 109.5
O5 C20 H20B 109.5
H20C C20 H20B 109.5
O5 C20 H20A 109.5
H20C C20 H20A 109.5
H20B C20 H20A 109.5
O3 C7 C6 122.4(6)
O3 C7 C8 119.8(6)
C6 C7 C8 117.9(5)
C4 C2 O1 111.6(6)
C4 C2 C1 121.3(6)
O1 C2 C1 127.1(6)
C4 C5 C6 115.4(6)
C4 C5 H5 122.3
C6 C5 H5 122.3
C4 O2 C3 105.6(5)
O2 C3 O1 106.8(5)
O2 C3 H3B 110.4
O1 C3 H3B 110.4
O2 C3 H3A 110.4
O1 C3 H3A 110.4
H3B C3 H3A 108.6

loop_
_geom_bond_atom_site_label_1
_geom_bond_atom_site_label_2
_geom_bond_distance
Br2 C10 1.862(6)
Br1 C1 1.891(7)
C8 O7 1.473(7)
C8 C9 1.497(8)
C8 C16 1.528(9)
C8 C7 1.548(8)
O4 C12 1.361(7)
O4 C19 1.431(8)
O5 C13 1.374(7)
O5 C20 1.422(7)
C17 C18 1.521(9)
C17 C16 1.517(8)
C17 H17A 0.9900
C17 H17B 0.9900
O6 C15 1.209(8)
O7 C15 1.353(7)
C15 C14 1.476(9)
C10 C9 1.395(9)
C10 C11 1.405(8)
C14 C13 1.381(8)
C14 C9 1.397(8)
C19 H19C 0.9800
C19 H19B 0.9800
C19 H19A 0.9800
C12 C13 1.393(9)
C12 C11 1.393(8)
C11 H11 0.9500
C18 C6 1.395(9)
C18 C1 1.392(9)
C1 C2 1.396(9)
C16 H16A 0.9900
C16 H16B 0.9900
O3 C7 1.210(8)
O1 C2 1.363(7)
O1 C3 1.442(8)
C4 C2 1.358(9)
C4 C5 1.378(9)
C4 O2 1.367(7)
C6 C5 1.420(9)
C6 C7 1.495(8)
C20 H20C 0.9800
C20 H20B 0.9800
C20 H20A 0.9800
C5 H5 0.9500
O2 C3 1.443(8)
C3 H3B 0.9900
C3 H3A 0.9900

loop_
_geom_torsion_atom_site_label_1
_geom_torsion_atom_site_label_2
_geom_torsion_atom_site_label_3
_geom_torsion_atom_site_label_4
_geom_torsion
C9 C8 O7 C15 -3.4(6)
C16 C8 O7 C15 116.6(6)
C7 C8 O7 C15 -121.5(5)
C8 O7 C15 O6 -179.8(6)
C8 O7 C15 C14 1.0(7)
O6 C15 C14 C13 1.8(12)
O7 C15 C14 C13 -179.2(6)
O6 C15 C14 C9 -177.0(7)
O7 C15 C14 C9 2.0(7)
C19 O4 C12 C13 179.6(6)
C19 O4 C12 C11 -1.5(9)
O4 C12 C11 C10 -179.2(5)
C13 C12 C11 C10 -0.3(9)
C9 C10 C11 C12 -0.2(9)
Br2 C10 C11 C12 179.0(4)
C20 O5 C13 C14 79.8(8)
C20 O5 C13 C12 -106.8(7)
C9 C14 C13 O5 175.3(5)
C15 C14 C13 O5 -3.4(10)
C9 C14 C13 C12 1.8(9)
C15 C14 C13 C12 -176.8(6)
O4 C12 C13 O5 4.8(8)
C11 C12 C13 O5 -174.2(5)
O4 C12 C13 C14 178.4(5)
C11 C12 C13 C14 -0.5(9)
C16 C17 C18 C6 -32.3(9)
C16 C17 C18 C1 143.9(7)
C11 C10 C9 C14 1.4(9)
Br2 C10 C9 C14 -177.8(4)
C11 C10 C9 C8 -177.5(6)
Br2 C10 C9 C8 3.3(9)
C13 C14 C9 C10 -2.3(9)
C15 C14 C9 C10 176.6(6)
C13 C14 C9 C8 176.8(5)
C15 C14 C9 C8 -4.2(7)
O7 C8 C9 C10 -176.3(6)
C16 C8 C9 C10 67.4(9)
C7 C8 C9 C10 -63.2(9)
O7 C8 C9 C14 4.7(6)
C16 C8 C9 C14 -111.6(6)
C7 C8 C9 C14 117.8(6)
C6 C18 C1 C2 -0.3(10)
C17 C18 C1 C2 -176.6(6)
C6 C18 C1 Br1 177.1(5)
C17 C18 C1 Br1 0.8(10)
C18 C17 C16 C8 58.1(7)
O7 C8 C16 C17 70.2(6)
C9 C8 C16 C17 -176.5(5)
C7 C8 C16 C17 -46.5(7)
C1 C18 C6 C5 1.9(10)
C17 C18 C6 C5 178.2(7)
C1 C18 C6 C7 177.2(6)
C17 C18 C6 C7 -6.5(10)
C18 C6 C7 O3 -161.5(7)
C5 C6 C7 O3 14.1(10)
C18 C6 C7 C8 18.8(9)
C5 C6 C7 C8 -165.6(6)
O7 C8 C7 O3 70.7(7)
C9 C8 C7 O3 -40.7(9)
C16 C8 C7 O3 -171.1(6)
O7 C8 C7 C6 -109.6(6)
C9 C8 C7 C6 139.0(6)
C16 C8 C7 C6 8.6(8)
C5 C4 C2 O1 -179.7(6)
O2 C4 C2 O1 -0.2(8)
C5 C4 C2 C1 0.2(10)
O2 C4 C2 C1 179.8(6)
C3 O1 C2 C4 8.3(7)
C3 O1 C2 C1 -171.6(7)
C18 C1 C2 C4 -0.8(11)
Br1 C1 C2 C4 -178.3(5)
C18 C1 C2 O1 179.1(7)
Br1 C1 C2 O1 1.6(10)
C2 C4 C5 C6 1.3(9)
O2 C4 C5 C6 -178.2(6)
C18 C6 C5 C4 -2.4(10)
C7 C6 C5 C4 -177.8(6)
C2 C4 O2 C3 -8.1(7)
C5 C4 O2 C3 171.4(7)
C4 O2 C3 O1 12.9(7)
C2 O1 C3 O2 -12.9(7)

loop_
_cod_related_entry_id
_cod_related_entry_database
_cod_related_entry_code
1 ChemSpider 13088933
